data_2216881
loop_
_publ_author_name
'Yan-Bai Yin'
'Zhan-Qian Song'
'Zong-De Wang'
'Shi-Bin Shang'

_publ_section_title 2-[(1<i>S</i>,3<i>S</i>)-3-Acetyl-2,2-dimethylcyclobutyl]-<i>N</i>-(<i>m</i>-tolyl)acetamide
_journal_coeditor_code AT2522
_journal_issue 1
_journal_name_full 'Acta Crystallographica Section E'
_journal_page_first o291
_journal_page_last o291
_journal_paper_doi 10.1107/S160053680706641X
_journal_volume 64
_journal_year 2008
_chemical_formula_iupac 'C17 H23 N O2'
_chemical_formula_moiety 'C17 H23 N O2'
_chemical_formula_sum 'C17 H23 N O2'
_chemical_formula_weight 273.36
_chemical_melting_point 367
_chemical_name_systematic
;
2-[(1<i>S</i>,3S)-3-Acetyl-2,2-dimethylcyclobutyl]-<i>N</i>-(<i>m</i>-
tolyl)acetamide
;
_space_group_IT_number 61
_symmetry_cell_setting orthorhombic
_symmetry_space_group_name_Hall '-P 2ac 2ab'
_symmetry_space_group_name_H-M 'P b c a'
_atom_sites_solution_hydrogens geom
_atom_sites_solution_primary direct
_atom_sites_solution_secondary difmap
_audit_creation_method SHELXL97
_cell_angle_alpha 90.00
_cell_angle_beta 90.00
_cell_angle_gamma 90.00
_cell_formula_units_Z 8
_cell_length_a 12.513(3)
_cell_length_b 9.5190(19)
_cell_length_c 26.844(5)
_cell_measurement_reflns_used 25
_cell_measurement_temperature 293(2)
_cell_measurement_theta_max 13
_cell_measurement_theta_min 8
_cell_volume 3197.4(12)
_computing_cell_refinement 'CAD-4 Software (Enraf--Nonius, 1989)'
_computing_data_collection 'CAD-4 Software (Enraf--Nonius, 1989)'
_computing_data_reduction 'XCAD4 (Harms & Wocadlo, 1995)'
_computing_molecular_graphics 'SHELXTL (Sheldrick, 1997b)'
_computing_publication_material 'SHELXTL (Sheldrick, 1997b)'
_computing_structure_refinement 'SHELXL97 (Sheldrick, 1997a)'
_computing_structure_solution 'SHELXS97 (Sheldrick, 1997a)'
_diffrn_ambient_temperature 293(2)
_diffrn_measured_fraction_theta_full 0.997
_diffrn_measured_fraction_theta_max 0.997
_diffrn_measurement_device_type 'Enraf--Nonius CAD-4'
_diffrn_measurement_method \w/2\q
_diffrn_radiation_monochromator graphite
_diffrn_radiation_source 'fine-focus sealed tube'
_diffrn_radiation_type MoK\a
_diffrn_radiation_wavelength 0.71073
_diffrn_reflns_av_R_equivalents 0.0322
_diffrn_reflns_av_sigmaI/netI 0.0534
_diffrn_reflns_limit_h_max 15
_diffrn_reflns_limit_h_min 0
_diffrn_reflns_limit_k_max 11
_diffrn_reflns_limit_k_min 0
_diffrn_reflns_limit_l_max 32
_diffrn_reflns_limit_l_min 0
_diffrn_reflns_number 3150
_diffrn_reflns_theta_full 25.97
_diffrn_reflns_theta_max 25.97
_diffrn_reflns_theta_min 1.52
_diffrn_standards_decay_% 0
_diffrn_standards_interval_count 200
_diffrn_standards_interval_time 120
_diffrn_standards_number 3
_exptl_absorpt_coefficient_mu 0.074
_exptl_absorpt_correction_T_max 0.9754
_exptl_absorpt_correction_T_min 0.9511
_exptl_absorpt_correction_type psi-scan
_exptl_absorpt_process_details '(North <i>et al.</i>,  1968)'
_exptl_crystal_colour colourless
_exptl_crystal_density_diffrn 1.136
_exptl_crystal_density_method 'not measured'
_exptl_crystal_description quadrate
_exptl_crystal_F_000 1184
_exptl_crystal_size_max 0.40
_exptl_crystal_size_mid 0.20
_exptl_crystal_size_min 0.20
_refine_diff_density_max 0.140
_refine_diff_density_min -0.143
_refine_ls_extinction_method none
_refine_ls_goodness_of_fit_ref 1.036
_refine_ls_hydrogen_treatment constr
_refine_ls_matrix_type full
_refine_ls_number_parameters 181
_refine_ls_number_reflns 3120
_refine_ls_number_restraints 0
_refine_ls_restrained_S_all 1.036
_refine_ls_R_factor_all 0.1536
_refine_ls_R_factor_gt 0.0732
_refine_ls_shift/su_max 0.000
_refine_ls_shift/su_mean 0.000
_refine_ls_structure_factor_coef Fsqd
_refine_ls_weighting_details 'calc w = 1/[\s^2^(Fo^2^)+(0.05P)^2^] where P=(Fo^2^+2Fc^2^)/3'
_refine_ls_weighting_scheme calc
_refine_ls_wR_factor_gt 0.1425
_refine_ls_wR_factor_ref 0.1701
_reflns_number_gt 1385
_reflns_number_total 3120
_reflns_threshold_expression I>2\s(I)
_cod_data_source_file at2522.cif
_cod_data_source_block I
_cod_original_cell_volume 3197.4(11)
_cod_database_code 2216881
_cod_database_fobs_code 2216881

loop_
_symmetry_equiv_pos_as_xyz
'x, y, z'
'-x+1/2, -y, z+1/2'
'-x, y+1/2, -z+1/2'
'x+1/2, -y+1/2, -z'
'-x, -y, -z'
'x-1/2, y, -z-1/2'
'x, -y-1/2, z-1/2'
'-x-1/2, y-1/2, z'

loop_
_atom_site_type_symbol
_atom_site_label
_atom_site_fract_x
_atom_site_fract_y
_atom_site_fract_z
_atom_site_U_iso_or_equiv
_atom_site_adp_type
_atom_site_calc_flag
_atom_site_refinement_flags
_atom_site_occupancy
N N 0.7095(2) 0.0658(3) 0.68825(10) 0.0721(8) Uani d . 1
H H0A 0.7277 -0.0171 0.6977 0.087 Uiso calc R 1
O O1 0.6178(2) -0.0407(3) 0.92753(10) 0.1064(9) Uani d . 1
C C1 0.4701(3) 0.1175(5) 0.93668(16) 0.1272(16) Uani d . 1
H H1A 0.4414 0.0449 0.9576 0.191 Uiso calc R 1
H H1B 0.4227 0.1333 0.9091 0.191 Uiso calc R 1
H H1C 0.4774 0.2026 0.9556 0.191 Uiso calc R 1
O O2 0.7021(2) 0.2940(2) 0.71316(9) 0.0883(8) Uani d . 1
C C2 0.5782(3) 0.0728(4) 0.91735(14) 0.0830(11) Uani d . 1
C C3 0.6333(3) 0.1758(3) 0.88408(12) 0.0684(9) Uani d . 1
H H3A 0.6270 0.2708 0.8978 0.082 Uiso calc R 1
C C4 0.5977(3) 0.1749(3) 0.82785(11) 0.0643(9) Uani d . 1
C C5 0.7192(2) 0.1983(3) 0.81526(11) 0.0642(8) Uani d . 1
H H5A 0.7331 0.2993 0.8128 0.077 Uiso calc R 1
C C6 0.7475(3) 0.1488(4) 0.86728(11) 0.0777(10) Uani d . 1
H H6A 0.7682 0.0507 0.8688 0.093 Uiso calc R 1
H H6B 0.7999 0.2077 0.8838 0.093 Uiso calc R 1
C C7 0.5230(3) 0.2938(4) 0.81276(14) 0.1015(13) Uani d . 1
H H7A 0.4510 0.2698 0.8216 0.152 Uiso calc R 1
H H7B 0.5274 0.3081 0.7774 0.152 Uiso calc R 1
H H7C 0.5435 0.3784 0.8297 0.152 Uiso calc R 1
C C8 0.5565(3) 0.0333(3) 0.81108(12) 0.0782(10) Uani d . 1
H H8A 0.4824 0.0246 0.8197 0.117 Uiso calc R 1
H H8B 0.5966 -0.0397 0.8272 0.117 Uiso calc R 1
H H8C 0.5645 0.0249 0.7756 0.117 Uiso calc R 1
C C9 0.7689(3) 0.1250(3) 0.77045(12) 0.0771(10) Uani d . 1
H H9A 0.8452 0.1427 0.7705 0.092 Uiso calc R 1
H H9B 0.7584 0.0245 0.7738 0.092 Uiso calc R 1
C C10 0.7236(3) 0.1716(3) 0.72154(12) 0.0662(9) Uani d . 1
C C11 0.6677(3) 0.0789(3) 0.63926(13) 0.0650(9) Uani d . 1
C C12 0.5888(3) 0.1753(3) 0.62739(16) 0.0855(11) Uani d . 1
H H12A 0.5602 0.2353 0.6513 0.103 Uiso calc R 1
C C13 0.5545(3) 0.1783(4) 0.57870(19) 0.1012(13) Uani d . 1
H H13A 0.5033 0.2443 0.5698 0.121 Uiso calc R 1
C C14 0.5914(3) 0.0904(4) 0.54333(16) 0.0931(12) Uani d . 1
H H14A 0.5657 0.0978 0.5109 0.112 Uiso calc R 1
C C15 0.6686(3) -0.0127(4) 0.55487(14) 0.0801(10) Uani d . 1
C C16 0.7049(3) -0.0140(3) 0.60417(13) 0.0723(9) Uani d . 1
H H16A 0.7559 -0.0800 0.6135 0.087 Uiso calc R 1
C C17 0.7134(3) -0.1128(5) 0.51691(14) 0.1146(14) Uani d . 1
H H17A 0.6788 -0.0977 0.4854 0.172 Uiso calc R 1
H H17B 0.7011 -0.2077 0.5276 0.172 Uiso calc R 1
H H17C 0.7888 -0.0971 0.5134 0.172 Uiso calc R 1

loop_
_atom_site_aniso_label
_atom_site_aniso_U_11
_atom_site_aniso_U_22
_atom_site_aniso_U_33
_atom_site_aniso_U_12
_atom_site_aniso_U_13
_atom_site_aniso_U_23
N 0.088(2) 0.0515(15) 0.077(2) 0.0067(14) 0.0022(16) 0.0046(15)
O1 0.115(2) 0.099(2) 0.105(2) -0.0141(18) -0.0003(17) 0.0199(17)
C1 0.085(3) 0.175(4) 0.122(4) -0.020(3) 0.026(3) -0.006(3)
O2 0.124(2) 0.0526(14) 0.0881(17) -0.0010(13) 0.0038(15) 0.0082(12)
C2 0.102(3) 0.079(2) 0.068(2) -0.015(2) -0.003(2) -0.007(2)
C3 0.078(2) 0.0583(18) 0.069(2) -0.0117(18) 0.0023(18) -0.0043(17)
C4 0.074(2) 0.0616(19) 0.057(2) -0.0020(17) -0.0052(17) 0.0061(16)
C5 0.063(2) 0.0605(19) 0.070(2) -0.0078(16) 0.0058(17) 0.0026(17)
C6 0.067(2) 0.092(2) 0.074(2) -0.0174(18) -0.0040(19) 0.006(2)
C7 0.097(3) 0.098(3) 0.110(3) 0.025(2) 0.002(2) 0.015(2)
C8 0.077(2) 0.081(2) 0.077(2) -0.0201(19) -0.0042(19) 0.0009(19)
C9 0.080(2) 0.072(2) 0.079(2) 0.0042(18) 0.008(2) 0.0053(19)
C10 0.078(2) 0.0522(19) 0.069(2) 0.0044(18) 0.0147(18) 0.0129(19)
C11 0.067(2) 0.0499(18) 0.079(2) -0.0047(16) 0.0074(19) 0.0102(19)
C12 0.084(3) 0.059(2) 0.113(3) 0.013(2) 0.001(2) -0.003(2)
C13 0.090(3) 0.096(3) 0.117(4) 0.002(3) -0.022(3) 0.011(3)
C14 0.088(3) 0.090(3) 0.101(3) -0.015(2) -0.025(2) 0.014(3)
C15 0.085(3) 0.085(3) 0.071(3) -0.012(2) 0.003(2) 0.000(2)
C16 0.074(2) 0.068(2) 0.075(2) 0.0018(19) 0.012(2) 0.006(2)
C17 0.109(3) 0.153(4) 0.081(3) 0.001(3) 0.017(2) -0.036(3)

loop_
_atom_type_symbol
_atom_type_description
_atom_type_scat_dispersion_real
_atom_type_scat_dispersion_imag
_atom_type_scat_source
C C 0.0033 0.0016 'International Tables Vol C Tables 4.2.6.8 and 6.1.1.4'
H H 0.0000 0.0000 'International Tables Vol C Tables 4.2.6.8 and 6.1.1.4'
N N 0.0061 0.0033 'International Tables Vol C Tables 4.2.6.8 and 6.1.1.4'
O O 0.0106 0.0060 'International Tables Vol C Tables 4.2.6.8 and 6.1.1.4'

loop_
_geom_angle_atom_site_label_1
_geom_angle_atom_site_label_2
_geom_angle_atom_site_label_3
_geom_angle
C10 N C11 126.3(3)
C10 N H0A 116.9
C11 N H0A 116.9
C2 C1 H1A 109.5
C2 C1 H1B 109.5
H1A C1 H1B 109.5
C2 C1 H1C 109.5
H1A C1 H1C 109.5
H1B C1 H1C 109.5
O1 C2 C3 121.8(4)
O1 C2 C1 122.5(4)
C3 C2 C1 115.7(4)
C2 C3 C6 120.0(3)
C2 C3 C4 116.1(3)
C6 C3 C4 88.9(2)
C2 C3 H3A 110.1
C6 C3 H3A 110.1
C4 C3 H3A 110.1
C8 C4 C7 112.0(3)
C8 C4 C3 112.7(3)
C7 C4 C3 115.2(3)
C8 C4 C5 113.0(3)
C7 C4 C5 115.5(3)
C3 C4 C5 86.1(2)
C6 C5 C9 119.3(3)
C6 C5 C4 89.1(2)
C9 C5 C4 120.0(3)
C6 C5 H5A 108.9
C9 C5 H5A 108.9
C4 C5 H5A 108.9
C3 C6 C5 90.0(2)
C3 C6 H6A 113.6
C5 C6 H6A 113.6
C3 C6 H6B 113.6
C5 C6 H6B 113.6
H6A C6 H6B 110.9
C4 C7 H7A 109.5
C4 C7 H7B 109.5
H7A C7 H7B 109.5
C4 C7 H7C 109.5
H7A C7 H7C 109.5
H7B C7 H7C 109.5
C4 C8 H8A 109.5
C4 C8 H8B 109.5
H8A C8 H8B 109.5
C4 C8 H8C 109.5
H8A C8 H8C 109.5
H8B C8 H8C 109.5
C10 C9 C5 113.7(3)
C10 C9 H9A 108.8
C5 C9 H9A 108.8
C10 C9 H9B 108.8
C5 C9 H9B 108.8
H9A C9 H9B 107.7
O2 C10 N 124.0(3)
O2 C10 C9 121.9(3)
N C10 C9 114.0(3)
C16 C11 C12 120.7(4)
C16 C11 N 116.9(3)
C12 C11 N 122.3(3)
C13 C12 C11 117.0(4)
C13 C12 H12A 121.5
C11 C12 H12A 121.5
C14 C13 C12 123.4(4)
C14 C13 H13A 118.3
C12 C13 H13A 118.3
C13 C14 C15 120.8(4)
C13 C14 H14A 119.6
C15 C14 H14A 119.6
C16 C15 C14 115.9(3)
C16 C15 C17 120.9(4)
C14 C15 C17 123.2(4)
C11 C16 C15 122.2(3)
C11 C16 H16A 118.9
C15 C16 H16A 118.9
C15 C17 H17A 109.5
C15 C17 H17B 109.5
H17A C17 H17B 109.5
C15 C17 H17C 109.5
H17A C17 H17C 109.5
H17B C17 H17C 109.5

loop_
_geom_bond_atom_site_label_1
_geom_bond_atom_site_label_2
_geom_bond_distance
N C10 1.357(4)
N C11 1.421(4)
N H0A 0.8600
O1 C2 1.219(4)
C1 C2 1.510(5)
C1 H1A 0.9600
C1 H1B 0.9600
C1 H1C 0.9600
O2 C10 1.217(3)
C2 C3 1.495(4)
C3 C6 1.521(4)
C3 C4 1.574(4)
C3 H3A 0.9800
C4 C8 1.512(4)
C4 C7 1.522(4)
C4 C5 1.573(4)
C5 C6 1.516(4)
C5 C9 1.523(4)
C5 H5A 0.9800
C6 H6A 0.9700
C6 H6B 0.9700
C7 H7A 0.9600
C7 H7B 0.9600
C7 H7C 0.9600
C8 H8A 0.9600
C8 H8B 0.9600
C8 H8C 0.9600
C9 C10 1.497(4)
C9 H9A 0.9700
C9 H9B 0.9700
C11 C16 1.374(4)
C11 C12 1.384(4)
C12 C13 1.376(5)
C12 H12A 0.9300
C13 C14 1.347(5)
C13 H13A 0.9300
C14 C15 1.411(5)
C14 H14A 0.9300
C15 C16 1.399(4)
C15 C17 1.504(5)
C16 H16A 0.9300
C17 H17A 0.9600
C17 H17B 0.9600
C17 H17C 0.9600

loop_
_geom_hbond_atom_site_label_D
_geom_hbond_atom_site_label_H
_geom_hbond_atom_site_label_A
_geom_hbond_site_symmetry_A
_geom_hbond_distance_DH
_geom_hbond_distance_HA
_geom_hbond_distance_DA
_geom_hbond_angle_DHA
_geom_hbond_publ_flag
N H0A O2 7_645 0.86 2.04 2.892(4) 169 yes
C12 H12A O2 . 0.93 2.49 2.931(5) 109 yes
C13 H13A O1 4_656 0.93 2.55 3.440(5) 161 yes

loop_
_geom_torsion_atom_site_label_1
_geom_torsion_atom_site_label_2
_geom_torsion_atom_site_label_3
_geom_torsion_atom_site_label_4
_geom_torsion
O1 C2 C3 C6 -7.8(5)
C1 C2 C3 C6 173.1(3)
O1 C2 C3 C4 97.1(4)
C1 C2 C3 C4 -82.0(4)
C2 C3 C4 C8 -27.7(4)
C6 C3 C4 C8 95.5(3)
C2 C3 C4 C7 102.6(4)
C6 C3 C4 C7 -134.3(3)
C2 C3 C4 C5 -141.0(3)
C6 C3 C4 C5 -17.8(2)
C8 C4 C5 C6 -95.2(3)
C7 C4 C5 C6 134.0(3)
C3 C4 C5 C6 17.9(2)
C8 C4 C5 C9 28.6(4)
C7 C4 C5 C9 -102.2(3)
C3 C4 C5 C9 141.7(3)
C2 C3 C6 C5 138.2(3)
C4 C3 C6 C5 18.5(2)
C9 C5 C6 C3 -142.9(3)
C4 C5 C6 C3 -18.5(2)
C6 C5 C9 C10 172.5(3)
C4 C5 C9 C10 64.8(4)
C11 N C10 O2 -0.5(5)
C11 N C10 C9 179.7(3)
C5 C9 C10 O2 40.0(5)
C5 C9 C10 N -140.2(3)
C10 N C11 C16 149.2(3)
C10 N C11 C12 -34.2(5)
C16 C11 C12 C13 -3.5(5)
N C11 C12 C13 -180.0(3)
C11 C12 C13 C14 2.1(6)
C12 C13 C14 C15 0.5(6)
C13 C14 C15 C16 -1.6(5)
C13 C14 C15 C17 -179.5(4)
C12 C11 C16 C15 2.5(5)
N C11 C16 C15 179.1(3)
C14 C15 C16 C11 0.2(5)
C17 C15 C16 C11 178.1(3)
